data_2207172
loop_
_publ_author_name
'Li, Yu-Guang'
'Zhu, Hai-Liang'
'Chen, Xin-Zhi'
'Ng, Seik Weng'

_publ_section_title Aqua(pyridine-\k<i>N</i>)(<i>N</i>-salicylideneglycinato-\k^3^<i>N</i>,<i>O</i>,<i>O</i>')copper(II)
_journal_coeditor_code CF6465
_journal_issue 11
_journal_name_full 'Acta Crystallographica Section E'
_journal_page_first m2385
_journal_page_last m2387
_journal_paper_doi 10.1107/S1600536805033647
_journal_volume 61
_journal_year 2005
_chemical_formula_iupac '[Cu (C9 H7 N O3) (C5 H5 N) (H2 O)]'
_chemical_formula_moiety 'C14 H14 Cu N2 O4'
_chemical_formula_sum 'C14 H14 Cu N2 O4'
_chemical_formula_weight 337.81
_chemical_name_systematic
;
Aqua(pyridine-\kN)(N-salicylideneglycinato-\k^3^N,O,O')copper(II)
;
_space_group_IT_number 29
_symmetry_cell_setting orthorhombic
_symmetry_space_group_name_Hall 'P 2c -2ac'
_symmetry_space_group_name_H-M 'P c a 21'
_atom_sites_solution_hydrogens geom
_atom_sites_solution_primary direct
_atom_sites_solution_secondary difmap
_audit_creation_method SHELXL-97
_cell_angle_alpha 90.00
_cell_angle_beta 90.00
_cell_angle_gamma 90.00
_cell_formula_units_Z 8
_cell_length_a 9.6232(5)
_cell_length_b 10.8138(6)
_cell_length_c 27.219(2)
_cell_measurement_reflns_used 4366
_cell_measurement_temperature 295(2)
_cell_measurement_theta_max 24.9
_cell_measurement_theta_min 2.8
_cell_volume 2832.5(3)
_computing_cell_refinement 'SAINT (Bruker, 2003)'
_computing_data_collection 'SMART (Bruker, 2003)'
_computing_data_reduction SAINT
_computing_molecular_graphics 'ORTEPII (Johnson, 1976)'
_computing_publication_material SHELXL97
_computing_structure_refinement 'SHELXL97 (Sheldrick, 1997)'
_computing_structure_solution 'SHELXS97 (Sheldrick, 1997)'
_diffrn_ambient_temperature 295(2)
_diffrn_measured_fraction_theta_full 1.00
_diffrn_measured_fraction_theta_max 1.00
_diffrn_measurement_device_type 'Bruker APEX area-detector'
_diffrn_measurement_method '\f and \w'
_diffrn_radiation_monochromator graphite
_diffrn_radiation_source 'fine-focus sealed tube'
_diffrn_radiation_type MoK\a
_diffrn_radiation_wavelength 0.71073
_diffrn_reflns_av_R_equivalents 0.032
_diffrn_reflns_av_sigmaI/netI 0.042
_diffrn_reflns_limit_h_max 11
_diffrn_reflns_limit_h_min -12
_diffrn_reflns_limit_k_max 12
_diffrn_reflns_limit_k_min -13
_diffrn_reflns_limit_l_max 35
_diffrn_reflns_limit_l_min -30
_diffrn_reflns_number 16774
_diffrn_reflns_theta_full 27.5
_diffrn_reflns_theta_max 27.5
_diffrn_reflns_theta_min 1.9
_diffrn_standards_number 0
_exptl_absorpt_coefficient_mu 1.559
_exptl_absorpt_correction_T_max 0.885
_exptl_absorpt_correction_T_min 0.660
_exptl_absorpt_correction_type multi-scan
_exptl_absorpt_process_details '(SADABS; Sheldrick, 1996)'
_exptl_crystal_colour 'Deep blue'
_exptl_crystal_density_diffrn 1.584
_exptl_crystal_density_method 'not measured'
_exptl_crystal_description Prism
_exptl_crystal_F_000 1384
_exptl_crystal_size_max 0.30
_exptl_crystal_size_mid 0.20
_exptl_crystal_size_min 0.08
_refine_diff_density_max 0.48
_refine_diff_density_min -0.40
_refine_ls_abs_structure_details 'Flack (1983), 3294 Friedel pairs'
_refine_ls_abs_structure_Flack 0.48(2)
_refine_ls_extinction_method none
_refine_ls_goodness_of_fit_ref 1.05
_refine_ls_hydrogen_treatment mixed
_refine_ls_matrix_type full
_refine_ls_number_parameters 396
_refine_ls_number_reflns 6066
_refine_ls_number_restraints 7
_refine_ls_restrained_S_all 1.05
_refine_ls_R_factor_all 0.058
_refine_ls_R_factor_gt 0.041
_refine_ls_shift/su_max 0.001
_refine_ls_shift/su_mean 0.000
_refine_ls_structure_factor_coef Fsqd
_refine_ls_weighting_details 'calc w = 1/[\s^2^(Fo^2^)+(0.0839P)^2^] where P = (Fo^2^+2Fc^2^)/3'
_refine_ls_weighting_scheme calc
_refine_ls_wR_factor_gt 0.108
_refine_ls_wR_factor_ref 0.137
_reflns_number_gt 4788
_reflns_number_total 6066
_reflns_threshold_expression I>2\s(I)
_cod_data_source_file cf6465.cif
_cod_data_source_block I
_cod_depositor_comments
;
The following automatic conversions were performed:
'_exptl_absorpt_correction_type' value 'Multi-scan' changed to
'multi-scan' according to
'/home/saulius/struct/CIF-dictionaries/cif_core.dic' dictionary named
'cif_core.dic' version 2.4.1 from 2010-06-29.

Automatic conversion script
Id: cif_fix_enum 1527 2010-12-29 10:47:43Z saulius 

The following automatic conversions were performed:

'_exptl_absorpt_correction_type' value 'Multi-scan' changed to
'multi-scan' according to
/home/saulius/struct/CIF-dictionaries/cif_core.dic dictionary named
'cif_core.dic' version 2.4.1 from 2010-06-29.

Automatic conversion script
Id: cif_fix_values 1715 2011-07-08 13:25:40Z adriana 
;
_cod_original_cell_volume 2832.4(3)
_cod_database_code 2207172
_cod_database_fobs_code 2207172

loop_
_symmetry_equiv_pos_as_xyz
'x, y, z'
'-x, -y, z+1/2'
'x+1/2, -y, z'
'-x+1/2, y, z+1/2'

loop_
_atom_site_label
_atom_site_fract_x
_atom_site_fract_y
_atom_site_fract_z
_atom_site_U_iso_or_equiv
_atom_site_adp_type
_atom_site_calc_flag
_atom_site_refinement_flags
_atom_site_occupancy
_atom_site_type_symbol
Cu1 0.96362(6) 0.33174(5) 0.50000(2) 0.03827(16) Uani d . 1 Cu
Cu2 0.78831(6) 0.16624(5) 0.69831(2) 0.03743(16) Uani d . 1 Cu
O1 1.1050(5) 0.3177(3) 0.4503(2) 0.0470(10) Uani d . 1 O
O2 0.8113(4) 0.3606(4) 0.5474(2) 0.0490(10) Uani d . 1 O
O3 0.7052(6) 0.5056(4) 0.5916(3) 0.053(2) Uani d . 1 O
O4 0.6466(4) 0.1788(3) 0.7471(2) 0.0480(10) Uani d . 1 O
O5 0.9419(4) 0.1388(4) 0.6508(2) 0.0450(10) Uani d . 1 O
O6 1.0504(6) -0.0049(4) 0.6079(3) 0.053(2) Uani d . 1 O
O1w 1.1087(4) 0.2638(4) 0.5662(2) 0.0500(10) Uani d D 1 O
O2w 0.6441(4) 0.2365(4) 0.6323(2) 0.0500(10) Uani d D 1 O
N1 0.9832(7) 0.5108(4) 0.5031(4) 0.042(2) Uani d . 1 N
N2 0.9008(5) 0.1562(4) 0.4884(2) 0.0380(10) Uani d . 1 N
N3 0.7749(6) -0.0121(4) 0.6960(4) 0.0370(10) Uani d . 1 N
N4 0.8516(5) 0.3414(4) 0.7100(2) 0.0380(10) Uani d . 1 N
C1 1.0573(6) 0.5775(5) 0.4751(2) 0.0460(10) Uani d . 1 C
C2 1.1508(6) 0.5333(7) 0.4382(2) 0.0430(10) Uani d . 1 C
C3 1.2279(9) 0.6205(7) 0.4117(3) 0.056(2) Uani d . 1 C
C4 1.3260(9) 0.5860(10) 0.3781(3) 0.071(3) Uani d . 1 C
C5 1.3443(8) 0.4640(10) 0.3690(3) 0.061(2) Uani d . 1 C
C6 1.2699(8) 0.3740(7) 0.3923(3) 0.050(2) Uani d . 1 C
C7 1.1713(6) 0.4054(6) 0.4281(2) 0.0400(10) Uani d . 1 C
C8 0.8907(6) 0.5682(5) 0.5401(2) 0.0490(10) Uani d . 1 C
C9 0.7954(6) 0.4741(6) 0.5607(3) 0.0390(10) Uani d . 1 C
C10 0.9336(7) 0.0942(6) 0.4482(3) 0.057(2) Uani d . 1 C
C11 0.8870(10) -0.0236(8) 0.4389(4) 0.074(3) Uani d . 1 C
C12 0.8052(7) -0.0817(7) 0.4733(3) 0.066(2) Uani d . 1 C
C13 0.7720(10) -0.0191(7) 0.5152(4) 0.059(2) Uani d . 1 C
C14 0.8205(7) 0.0978(5) 0.5211(2) 0.056(2) Uani d . 1 C
C15 0.5794(6) 0.0866(6) 0.7699(2) 0.0400(10) Uani d . 1 C
C16 0.4810(8) 0.1167(7) 0.8055(3) 0.050(2) Uani d . 1 C
C17 0.4067(9) 0.0272(9) 0.8304(3) 0.062(2) Uani d . 1 C
C18 0.4318(9) -0.0973(7) 0.8204(3) 0.061(2) Uani d . 1 C
C19 0.5283(8) -0.1283(7) 0.7862(3) 0.053(2) Uani d . 1 C
C20 0.6011(6) -0.0373(6) 0.7601(2) 0.0390(10) Uani d . 1 C
C21 0.7001(5) -0.0823(5) 0.7232(2) 0.0410(10) Uani d . 1 C
C22 0.8619(6) -0.0682(5) 0.6589(2) 0.0470(10) Uani d . 1 C
C23 0.9621(6) 0.0275(6) 0.6363(3) 0.044(2) Uani d . 1 C
C24 0.8190(7) 0.4023(6) 0.7515(3) 0.056(2) Uani d . 1 C
C25 0.8700(10) 0.5183(7) 0.7612(4) 0.064(2) Uani d . 1 C
C26 0.9474(7) 0.5788(6) 0.7270(3) 0.062(2) Uani d . 1 C
C27 0.9790(10) 0.5189(7) 0.6855(5) 0.070(3) Uani d . 1 C
C28 0.9286(7) 0.4000(6) 0.6773(2) 0.054(2) Uani d . 1 C
H1w1 1.120(6) 0.333(2) 0.581(2) 0.04(2) Uiso d D 1 H
H1w2 1.108(8) 0.206(3) 0.587(2) 0.07(2) Uiso d D 1 H
H2w1 0.635(7) 0.169(3) 0.617(2) 0.05(2) Uiso d D 1 H
H2w2 0.661(6) 0.294(3) 0.612(2) 0.05(2) Uiso d D 1 H
H1 1.0502 0.6627 0.4789 0.056 Uiso calc R 1 H
H3 1.2119 0.7042 0.4171 0.067 Uiso calc R 1 H
H4 1.3791 0.6451 0.3618 0.086 Uiso calc R 1 H
H5 1.4104 0.4402 0.3459 0.074 Uiso calc R 1 H
H6 1.2845 0.2913 0.3844 0.060 Uiso calc R 1 H
H8a 0.9461 0.6040 0.5663 0.058 Uiso calc R 1 H
H8b 0.8372 0.6340 0.5250 0.058 Uiso calc R 1 H
H10 0.9907 0.1321 0.4251 0.069 Uiso calc R 1 H
H11 0.9112 -0.0636 0.4099 0.089 Uiso calc R 1 H
H12 0.7733 -0.1618 0.4680 0.080 Uiso calc R 1 H
H13 0.7163 -0.0557 0.5392 0.071 Uiso calc R 1 H
H14 0.7966 0.1399 0.5497 0.067 Uiso calc R 1 H
H16 0.4649 0.1996 0.8127 0.060 Uiso calc R 1 H
H17 0.3406 0.0498 0.8537 0.074 Uiso calc R 1 H
H18 0.3828 -0.1586 0.8370 0.073 Uiso calc R 1 H
H19 0.5465 -0.2113 0.7800 0.063 Uiso calc R 1 H
H21 0.7093 -0.1674 0.7194 0.049 Uiso calc R 1 H
H22a 0.8039 -0.1030 0.6333 0.056 Uiso calc R 1 H
H22b 0.9151 -0.1350 0.6735 0.056 Uiso calc R 1 H
H24 0.7603 0.3648 0.7742 0.067 Uiso calc R 1 H
H25 0.8512 0.5556 0.7913 0.077 Uiso calc R 1 H
H26 0.9777 0.6594 0.7324 0.074 Uiso calc R 1 H
H27 1.0342 0.5570 0.6619 0.084 Uiso calc R 1 H
H28 0.9500 0.3605 0.6479 0.065 Uiso calc R 1 H

loop_
_atom_site_aniso_label
_atom_site_aniso_U_11
_atom_site_aniso_U_22
_atom_site_aniso_U_33
_atom_site_aniso_U_12
_atom_site_aniso_U_13
_atom_site_aniso_U_23
Cu1 0.0397(3) 0.0305(3) 0.0447(3) -0.0010(2) 0.0079(3) 0.0044(3)
Cu2 0.0381(3) 0.0296(3) 0.0445(3) -0.0010(2) 0.0069(2) 0.0026(3)
O1 0.048(2) 0.039(2) 0.054(3) 0.005(2) 0.018(2) 0.009(2)
O2 0.051(2) 0.037(2) 0.058(3) 0.004(2) 0.014(2) 0.006(2)
O3 0.049(4) 0.047(3) 0.064(5) 0.008(2) 0.004(3) 0.000(2)
O4 0.050(2) 0.036(2) 0.057(3) 0.000(2) 0.013(2) 0.008(2)
O5 0.049(2) 0.032(2) 0.055(3) -0.002(2) 0.017(2) 0.001(2)
O6 0.065(5) 0.052(3) 0.041(4) 0.007(2) 0.021(3) 0.002(2)
O1w 0.050(2) 0.043(2) 0.056(2) -0.005(2) 0.004(2) 0.009(2)
O2w 0.050(2) 0.044(2) 0.057(3) -0.007(2) 0.004(2) 0.005(2)
N1 0.045(3) 0.036(2) 0.045(4) -0.004(2) 0.004(3) 0.000(2)
N2 0.038(2) 0.038(2) 0.038(3) -0.003(2) 0.005(2) 0.003(2)
N3 0.036(3) 0.030(2) 0.044(4) 0.000(2) 0.000(3) 0.008(2)
N4 0.040(2) 0.035(2) 0.039(2) -0.003(2) 0.004(2) 0.002(2)
C1 0.050(3) 0.035(3) 0.054(3) -0.006(2) -0.012(3) 0.012(2)
C2 0.035(3) 0.054(3) 0.040(4) -0.011(3) -0.003(2) 0.016(4)
C3 0.055(5) 0.059(4) 0.054(5) -0.024(3) -0.014(3) 0.017(3)
C4 0.058(5) 0.106(7) 0.050(5) -0.046(5) 0.002(4) 0.024(5)
C5 0.048(4) 0.097(6) 0.039(4) -0.010(5) 0.003(3) 0.013(5)
C6 0.050(4) 0.065(4) 0.033(4) -0.003(3) 0.005(3) 0.007(3)
C7 0.034(3) 0.047(4) 0.041(4) -0.008(3) -0.006(2) 0.008(3)
C8 0.046(3) 0.039(3) 0.061(4) -0.003(2) 0.013(3) -0.006(3)
C9 0.036(3) 0.046(3) 0.034(3) 0.014(3) -0.001(2) -0.002(3)
C10 0.066(4) 0.055(4) 0.051(4) -0.012(3) 0.020(3) -0.012(3)
C11 0.092(7) 0.060(4) 0.070(7) -0.019(5) 0.030(6) -0.029(5)
C12 0.079(5) 0.051(4) 0.069(5) -0.028(3) 0.009(4) -0.013(3)
C13 0.076(6) 0.055(4) 0.048(5) -0.024(4) 0.014(4) 0.007(4)
C14 0.088(5) 0.037(3) 0.042(3) -0.009(3) 0.024(3) -0.004(3)
C15 0.024(3) 0.056(4) 0.040(4) 0.000(3) 0.000(2) 0.011(3)
C16 0.049(4) 0.058(4) 0.042(4) -0.001(3) 0.002(3) -0.001(3)
C17 0.047(4) 0.098(6) 0.041(4) -0.027(5) 0.006(3) -0.001(5)
C18 0.071(5) 0.062(5) 0.050(5) -0.031(4) 0.009(4) 0.012(4)
C19 0.065(5) 0.049(3) 0.044(4) -0.019(3) 0.001(3) 0.005(3)
C20 0.037(3) 0.042(3) 0.039(3) -0.009(3) -0.003(2) 0.004(3)
C21 0.037(3) 0.036(2) 0.050(3) -0.004(2) -0.001(2) 0.004(2)
C22 0.047(3) 0.035(3) 0.057(4) 0.000(2) 0.003(3) -0.005(3)
C23 0.038(4) 0.041(3) 0.052(4) -0.001(3) -0.001(3) 0.017(4)
C24 0.071(4) 0.046(4) 0.052(4) -0.016(3) 0.011(3) -0.006(3)
C25 0.072(5) 0.064(4) 0.057(5) -0.016(4) 0.015(4) -0.023(4)
C26 0.071(5) 0.045(4) 0.070(5) -0.020(3) 0.008(3) -0.015(3)
C27 0.085(6) 0.044(4) 0.082(8) -0.025(4) 0.032(5) -0.006(4)
C28 0.070(4) 0.046(4) 0.047(4) -0.014(3) 0.010(3) -0.001(3)

loop_
_atom_type_symbol
_atom_type_description
_atom_type_scat_dispersion_real
_atom_type_scat_dispersion_imag
_atom_type_scat_source
C C 0.0033 0.0016 'International Tables Vol C Tables 4.2.6.8 and 6.1.1.4'
H H 0.0000 0.0000 'International Tables Vol C Tables 4.2.6.8 and 6.1.1.4'
N N 0.0061 0.0033 'International Tables Vol C Tables 4.2.6.8 and 6.1.1.4'
O O 0.0106 0.0060 'International Tables Vol C Tables 4.2.6.8 and 6.1.1.4'
Cu Cu 0.3201 1.2651 'International Tables Vol C Tables 4.2.6.8 and 6.1.1.4'

loop_
_geom_angle_atom_site_label_1
_geom_angle_atom_site_label_2
_geom_angle_atom_site_label_3
_geom_angle
_geom_angle_publ_flag
O1 Cu1 O1w 95.3(2) yes
O1 Cu1 O2 174.3(2) yes
O1 Cu1 N2 91.6(2) yes
O1 Cu1 N1 92.3(3) yes
O2 Cu1 O1w 89.4(2) yes
O2 Cu1 N2 91.6(2) yes
O2 Cu1 N1 83.5(3) yes
O1w Cu1 N1 102.5(3) yes
O1w Cu1 N2 90.2(2) yes
N1 Cu1 N2 166.3(3) yes
O4 Cu2 O5 174.6(2) yes
O4 Cu2 N3 92.6(3) yes
O4 Cu2 N4 92.2(2) yes
O4 Cu2 O2w 94.9(2) yes
O5 Cu2 O2w 89.5(2) yes
O5 Cu2 N3 83.1(3) yes
O5 Cu2 N4 91.1(2) yes
O2w Cu2 N3 104.7(3) yes
O2w Cu2 N4 89.7(2) yes
N3 Cu2 N4 164.3(2) yes
C7 O1 Cu1 128.3(4) no
C9 O2 Cu1 115.0(4) no
C15 O4 Cu2 127.9(4) no
C23 O5 Cu2 117.0(4) no
C1 N1 C8 120.6(5) no
C1 N1 Cu1 126.4(6) no
C8 N1 Cu1 112.8(5) no
C10 N2 C14 116.7(5) no
C10 N2 Cu1 122.3(4) no
C14 N2 Cu1 121.0(4) no
C21 N3 C22 118.7(4) no
C21 N3 Cu2 127.6(6) no
C22 N3 Cu2 113.8(5) no
C28 N4 C24 117.6(5) no
C28 N4 Cu2 120.8(4) no
C24 N4 Cu2 121.5(4) no
N1 C1 C2 125.9(6) no
C3 C2 C7 118.8(7) no
C3 C2 C1 118.1(7) no
C7 C2 C1 123.2(6) no
C4 C3 C2 121.9(8) no
C5 C4 C3 118.5(7) no
C4 C5 C6 122.8(8) no
C5 C6 C7 120.4(7) no
O1 C7 C6 118.8(6) no
O1 C7 C2 123.6(6) no
C6 C7 C2 117.6(6) no
C9 C8 N1 110.0(5) no
O3 C9 O2 122.0(6) no
O3 C9 C8 119.7(6) no
O2 C9 C8 118.3(6) no
N2 C10 C11 123.0(7) no
C10 C11 C12 119.1(8) no
C13 C12 C11 118.5(6) no
C14 C13 C12 118.5(7) no
N2 C14 C13 124.2(6) no
O4 C15 C20 124.0(6) no
O4 C15 C16 118.4(6) no
C20 C15 C16 117.6(6) no
C17 C16 C15 122.0(7) no
C16 C17 C18 119.4(8) no
C19 C18 C17 119.4(7) no
C18 C19 C20 121.1(7) no
C15 C20 C19 120.5(6) no
C15 C20 C21 123.5(6) no
C19 C20 C21 116.0(6) no
N3 C21 C20 124.3(6) no
N3 C22 C23 111.0(5) no
O6 C23 O5 125.4(6) no
O6 C23 C22 120.2(6) no
O5 C23 C22 114.4(6) no
N4 C24 C25 121.8(7) no
C26 C25 C24 120.3(9) no
C27 C26 C25 117.9(7) no
C26 C27 C28 120.3(8) no
N4 C28 C27 121.9(7) no
Cu1 O1w H1w1 99(4) no
Cu1 O1w H1w2 137(5) no
H1w1 O1w H1w2 109(2) no
Cu2 O2w H2w1 99(4) no
Cu2 O2w H2w2 128(4) no
H2w1 O2w H2w2 109(2) no
N1 C1 H1 117.1 no
C2 C1 H1 117.1 no
C4 C3 H3 119.1 no
C2 C3 H3 119.1 no
C5 C4 H4 120.7 no
C3 C4 H4 120.7 no
C4 C5 H5 118.6 no
C6 C5 H5 118.6 no
C5 C6 H6 119.8 no
C7 C6 H6 119.8 no
C9 C8 H8a 109.7 no
N1 C8 H8a 109.7 no
C9 C8 H8b 109.7 no
N1 C8 H8b 109.7 no
H8a C8 H8b 108.2 no
N2 C10 H10 118.5 no
C11 C10 H10 118.5 no
C10 C11 H11 120.5 no
C12 C11 H11 120.5 no
C13 C12 H12 120.7 no
C11 C12 H12 120.7 no
C14 C13 H13 120.7 no
C12 C13 H13 120.7 no
N2 C14 H14 117.9 no
C13 C14 H14 117.9 no
C17 C16 H16 119.0 no
C15 C16 H16 119.0 no
C16 C17 H17 120.3 no
C18 C17 H17 120.3 no
C19 C18 H18 120.3 no
C17 C18 H18 120.3 no
C18 C19 H19 119.4 no
C20 C19 H19 119.4 no
N3 C21 H21 117.9 no
C20 C21 H21 117.9 no
N3 C22 H22a 109.4 no
C23 C22 H22a 109.4 no
N3 C22 H22b 109.4 no
C23 C22 H22b 109.4 no
H22a C22 H22b 108.0 no
N4 C24 H24 119.1 no
C25 C24 H24 119.1 no
C26 C25 H25 119.9 no
C24 C25 H25 119.9 no
C27 C26 H26 121.0 no
C25 C26 H26 121.0 no
C26 C27 H27 119.8 no
C28 C27 H27 119.8 no
N4 C28 H28 119.0 no
C27 C28 H28 119.0 no

loop_
_geom_bond_atom_site_label_1
_geom_bond_atom_site_label_2
_geom_bond_distance
_geom_bond_publ_flag
Cu1 O1 1.924(4) yes
Cu1 O2 1.977(4) yes
Cu1 O1w 2.396(4) yes
Cu1 N1 1.948(4) yes
Cu1 N2 2.017(4) yes
Cu2 O4 1.908(4) yes
Cu2 O5 1.987(4) yes
Cu2 O2w 2.393(4) yes
Cu2 N3 1.934(4) yes
Cu2 N4 2.015(4) yes
O1 C7 1.293(7) no
O2 C9 1.289(8) no
O3 C9 1.255(9) no
O4 C15 1.340(7) no
O5 C23 1.281(9) no
O6 C23 1.200(9) no
N1 C1 1.270(10) no
N1 C8 1.480(10) no
N2 C10 1.324(8) no
N2 C14 1.336(7) no
N3 C21 1.282(9) no
N3 C22 1.450(10) no
N4 C28 1.321(7) no
N4 C24 1.343(8) no
C1 C2 1.430(10) no
C2 C3 1.400(9) no
C2 C7 1.424(9) no
C3 C4 1.370(10) no
C4 C5 1.360(10) no
C5 C6 1.360(10) no
C6 C7 1.402(9) no
C8 C9 1.480(9) no
C10 C11 1.372(9) no
C11 C12 1.380(10) no
C12 C13 1.370(10) no
C13 C14 1.359(9) no
C15 C20 1.382(9) no
C15 C16 1.393(9) no
C16 C17 1.382(10) no
C17 C18 1.395(12) no
C18 C19 1.357(11) no
C19 C20 1.402(9) no
C20 C21 1.466(8) no
C22 C23 1.544(9) no
C24 C25 1.372(9) no
C25 C26 1.360(12) no
C26 C27 1.338(13) no
C27 C28 1.392(9) no
O1w H1w1 0.850(10) no
O1w H1w2 0.850(10) no
O2w H2w1 0.850(10) no
O2w H2w2 0.850(10) no
C1 H1 0.93 no
C3 H3 0.93 no
C4 H4 0.93 no
C5 H5 0.93 no
C6 H6 0.93 no
C8 H8a 0.97 no
C8 H8b 0.97 no
C10 H10 0.93 no
C11 H11 0.93 no
C12 H12 0.93 no
C13 H13 0.93 no
C14 H14 0.93 no
C16 H16 0.93 no
C17 H17 0.93 no
C18 H18 0.93 no
C19 H19 0.93 no
C21 H21 0.93 no
C22 H22a 0.97 no
C22 H22b 0.97 no
C24 H24 0.93 no
C25 H25 0.93 no
C26 H26 0.93 no
C27 H27 0.93 no
C28 H28 0.93 no

loop_
_geom_hbond_atom_site_label_D
_geom_hbond_atom_site_label_H
_geom_hbond_atom_site_label_A
_geom_hbond_site_symmetry_A
_geom_hbond_distance_DH
_geom_hbond_distance_HA
_geom_hbond_distance_DA
_geom_hbond_angle_DHA
_geom_hbond_publ_flag
O1w H1w1 O3 3_565 0.850(10) 1.95(3) 2.749(6) 155(5) yes
O1w H1w2 O5 . 0.850(10) 2.46(5) 3.114(6) 134(6) yes
O1w H1w2 O6 . 0.850(10) 2.41(3) 3.169(6) 149(5) yes
O2w H2w2 O2 . 0.850(10) 2.39(3) 3.121(6) 145(5) yes
O2w H2w2 O3 . 0.850(10) 2.39(2) 3.169(7) 153(4) yes
O2w H2w1 O6 3_455 0.850(10) 1.97(3) 2.744(6) 151(5) yes

loop_
_geom_torsion_atom_site_label_1
_geom_torsion_atom_site_label_2
_geom_torsion_atom_site_label_3
_geom_torsion_atom_site_label_4
_geom_torsion
_geom_torsion_publ_flag
N1 Cu1 O1 C7 -4.5(6) no
N2 Cu1 O1 C7 162.4(5) no
O1w Cu1 O1 C7 -107.3(5) no
N1 Cu1 O2 C9 -2.9(5) no
N2 Cu1 O2 C9 -170.1(5) no
O1w Cu1 O2 C9 99.7(4) no
N3 Cu2 O4 C15 3.6(6) no
N4 Cu2 O4 C15 -161.4(5) no
O2w Cu2 O4 C15 108.6(5) no
N3 Cu2 O5 C23 4.6(5) no
N4 Cu2 O5 C23 170.0(5) no
O2w Cu2 O5 C23 -100.3(5) no
O1 Cu1 N1 C1 6.6(8) no
O2 Cu1 N1 C1 -169.5(8) no
N2 Cu1 N1 C1 -100.0(10) no
O1w Cu1 N1 C1 102.5(7) no
O1 Cu1 N1 C8 -178.5(6) no
O2 Cu1 N1 C8 5.5(6) no
N2 Cu1 N1 C8 75(2) no
O1w Cu1 N1 C8 -82.5(6) no
O1 Cu1 N2 C10 -17.4(5) no
N1 Cu1 N2 C10 89(2) no
O2 Cu1 N2 C10 157.8(5) no
O1w Cu1 N2 C10 -112.7(5) no
O1 Cu1 N2 C14 164.1(5) no
N1 Cu1 N2 C14 -89.0(10) no
O2 Cu1 N2 C14 -20.6(5) no
O1w Cu1 N2 C14 68.8(5) no
O4 Cu2 N3 C21 -4.9(7) no
O5 Cu2 N3 C21 171.8(8) no
N4 Cu2 N3 C21 103.0(9) no
O2w Cu2 N3 C21 -100.6(7) no
O4 Cu2 N3 C22 175.5(5) no
O5 Cu2 N3 C22 -7.8(5) no
N4 Cu2 N3 C22 -77(2) no
O2w Cu2 N3 C22 79.8(5) no
O4 Cu2 N4 C28 -162.2(5) no
N3 Cu2 N4 C28 89.9(13) no
O5 Cu2 N4 C28 22.1(5) no
O2w Cu2 N4 C28 -67.3(5) no
O4 Cu2 N4 C24 18.7(5) no
N3 Cu2 N4 C24 -89.0(10) no
O5 Cu2 N4 C24 -156.9(5) no
O2w Cu2 N4 C24 113.6(5) no
C8 N1 C1 C2 179.7(6) no
Cu1 N1 C1 C2 -6.0(10) no
N1 C1 C2 C3 -177.9(7) no
N1 C1 C2 C7 1.0(10) no
C7 C2 C3 C4 -3.0(10) no
C1 C2 C3 C4 175.7(7) no
C2 C3 C4 C5 3.0(10) no
C3 C4 C5 C6 -1.0(10) no
C4 C5 C6 C7 -1.0(10) no
Cu1 O1 C7 C6 -179.2(5) no
Cu1 O1 C7 C2 1.3(9) no
C5 C6 C7 O1 -178.3(7) no
C5 C6 C7 C2 1.0(10) no
C3 C2 C7 O1 -179.7(6) no
C1 C2 C7 O1 1.9(9) no
C3 C2 C7 C6 0.8(9) no
C1 C2 C7 C6 -177.6(6) no
C1 N1 C8 C9 168.4(7) no
Cu1 N1 C8 C9 -6.9(8) no
Cu1 O2 C9 O3 -178.2(6) no
Cu1 O2 C9 C8 -0.4(8) no
N1 C8 C9 O3 -177.4(7) no
N1 C8 C9 O2 4.8(9) no
C14 N2 C10 C11 1.0(10) no
Cu1 N2 C10 C11 -177.5(7) no
N2 C10 C11 C12 -1(2) no
C10 C11 C12 C13 1(2) no
C11 C12 C13 C14 .0(10) no
C10 N2 C14 C13 .0(10) no
Cu1 N2 C14 C13 178.3(6) no
C12 C13 C14 N2 .0(10) no
Cu2 O4 C15 C20 -1.9(8) no
Cu2 O4 C15 C16 178.5(5) no
O4 C15 C16 C17 179.6(7) no
C20 C15 C16 C17 .0(10) no
C15 C16 C17 C18 1.0(10) no
C16 C17 C18 C19 .0(10) no
C17 C18 C19 C20 -1.0(10) no
O4 C15 C20 C19 178.8(6) no
C16 C15 C20 C19 -1.5(9) no
O4 C15 C20 C21 -0.4(9) no
C16 C15 C20 C21 179.3(6) no
C18 C19 C20 C15 2.0(10) no
C18 C19 C20 C21 -178.5(7) no
C22 N3 C21 C20 -176.1(6) no
Cu2 N3 C21 C20 4.0(10) no
C15 C20 C21 N3 -1.0(10) no
C19 C20 C21 N3 179.8(7) no
C21 N3 C22 C23 -170.1(6) no
Cu2 N3 C22 C23 9.5(8) no
Cu2 O5 C23 O6 -179.7(7) no
Cu2 O5 C23 C22 -0.3(7) no
N3 C22 C23 O6 173.5(8) no
N3 C22 C23 O5 -6.0(9) no
C28 N4 C24 C25 -4.0(10) no
Cu2 N4 C24 C25 175.3(7) no
N4 C24 C25 C26 5.0(10) no
C24 C25 C26 C27 -4.0(10) no
C25 C26 C27 C28 2(2) no
C24 N4 C28 C27 2.0(10) no
Cu2 N4 C28 C27 -177.1(7) no
C26 C27 C28 N4 -1(2) no
